data_7127502
loop_
_publ_author_name
'Shimada, Shigeru'
'Wang, Xiang-Bo'
'Tanaka, Masato'

_publ_section_title
;
 Oxidative addition of Bi-C bonds to Pt(0): reaction of
 Pt(PEt<sub>3</sub>)<sub>3</sub> with cyclic organobismuth compounds.
;
_journal_issue 96
_journal_name_full 'Chemical communications (Cambridge, England)'
_journal_page_first 15216
_journal_page_last 15219
_journal_paper_doi 10.1039/d0cc07408j
_journal_volume 56
_journal_year 2020
_chemical_formula_moiety 'C30 H51 Bi Cl N P2 Pt, C H2 Cl2'
_chemical_formula_sum 'C31 H53 Bi Cl3 N P2 Pt'
_chemical_formula_weight 1012.14
_chemical_properties_physical Air-sensitive,Moisture-sensitive,Heat-sensitive,Oxygen-sensitive
_space_group_crystal_system monoclinic
_space_group_IT_number 14
_space_group_name_Hall '-P 2ybc'
_space_group_name_H-M_alt 'P 1 21/c 1'
_atom_sites_solution_hydrogens geom
_atom_sites_solution_primary heavy
_atom_sites_solution_secondary difmap
_audit_creation_date 2019-08-29
_audit_creation_method 'by CrystalStructure 4.3'
_audit_update_record
;
2020-03-19 deposited with the CCDC.	2020-11-16 downloaded from the CCDC.
;
_cell_angle_alpha 90.0000
_cell_angle_beta 94.9660(4)
_cell_angle_gamma 90.0000
_cell_formula_units_Z 4
_cell_length_a 12.8505(4)
_cell_length_b 13.1916(4)
_cell_length_c 21.3892(7)
_cell_measurement_reflns_used 9962
_cell_measurement_temperature 153(2)
_cell_measurement_theta_max 28.60
_cell_measurement_theta_min 2.22
_cell_volume 3612.3(2)
_computing_cell_refinement 'Bruker APEX2'
_computing_data_collection 'Bruker APEX2'
_computing_data_reduction 'Bruker SAINT'
_computing_molecular_graphics 'CrystalStructure 4.3'
_computing_publication_material 'CrystalStructure 4.3 (Rigaku, 2018)'
_computing_structure_refinement 'SHELXL Version 2018/3 (Sheldrick, 2008)'
_computing_structure_solution 'DIRDIF99-PATTY (Gould, et al., 1999)'
_diffrn_ambient_temperature 153(2)
_diffrn_detector_area_resol_mean '8.366 [pixels/mm]'
_diffrn_measured_fraction_theta_full 0.999
_diffrn_measured_fraction_theta_max 0.984
_diffrn_measurement_device_type 'CCD area detector'
_diffrn_measurement_method 'phi and omega scans'
_diffrn_radiation_monochromator graphite
_diffrn_radiation_source 'rotating anode'
_diffrn_radiation_type 'Mo K\a'
_diffrn_radiation_wavelength 0.71069
_diffrn_reflns_av_R_equivalents 0.0186
_diffrn_reflns_av_unetI/netI 0.0238
_diffrn_reflns_Laue_measured_fraction_full 0.999
_diffrn_reflns_Laue_measured_fraction_max 0.984
_diffrn_reflns_limit_h_max 14
_diffrn_reflns_limit_h_min -16
_diffrn_reflns_limit_k_max 17
_diffrn_reflns_limit_k_min -16
_diffrn_reflns_limit_l_max 23
_diffrn_reflns_limit_l_min -27
_diffrn_reflns_number 20047
_diffrn_reflns_point_group_measured_fraction_full 0.999
_diffrn_reflns_point_group_measured_fraction_max 0.984
_diffrn_reflns_theta_full 25.240
_diffrn_reflns_theta_max 27.499
_diffrn_reflns_theta_min 1.591
_diffrn_standards_number 0
_exptl_absorpt_coefficient_mu 9.040
_exptl_absorpt_correction_T_max 0.612
_exptl_absorpt_correction_T_min 0.278
_exptl_absorpt_correction_type empirical
_exptl_absorpt_process_details
;
SADABS; Sheldrick 1996
;
_exptl_crystal_colour yellow-orange
_exptl_crystal_density_diffrn 1.861
_exptl_crystal_density_method 'not measured'
_exptl_crystal_description prismatic
_exptl_crystal_F_000 1952.00
_exptl_crystal_size_max 0.190
_exptl_crystal_size_mid 0.160
_exptl_crystal_size_min 0.060
_refine_diff_density_max 1.77
_refine_diff_density_min -1.21
_refine_ls_extinction_method none
_refine_ls_goodness_of_fit_ref 1.064
_refine_ls_hydrogen_treatment constr
_refine_ls_number_parameters 352
_refine_ls_number_reflns 8161
_refine_ls_number_restraints 0
_refine_ls_R_factor_all 0.0233
_refine_ls_R_factor_gt 0.0197
_refine_ls_shift/su_max 0.001
_refine_ls_structure_factor_coef Fsqd
_refine_ls_weighting_details 'w = 1/[\s^2^(Fo^2^)+(0.0100P)^2^+6.8000P] where P=(Fo^2^+2Fc^2^)/3'
_refine_ls_weighting_scheme calc
_refine_ls_wR_factor_gt 0.0406
_refine_ls_wR_factor_ref 0.0416
_reflns_Friedel_coverage 0.000
_reflns_number_gt 7421
_reflns_number_total 8161
_reflns_threshold_expression F^2^>2.0\s(F^2^)
_cod_data_source_file d0cc07408j2.cif
_cod_data_source_block C-Pt-BiCl
_cod_database_code 7127502

loop_
_space_group_symop_id
_space_group_symop_operation_xyz
1 +X,+Y,+Z
2 -X,1/2+Y,1/2-Z
3 -X,-Y,-Z
4 +X,-1/2-Y,-1/2+Z

loop_
_atom_site_label
_atom_site_type_symbol
_atom_site_fract_x
_atom_site_fract_y
_atom_site_fract_z
_atom_site_U_iso_or_equiv
_atom_site_adp_type
_atom_site_occupancy
_atom_site_site_symmetry_order
_atom_site_calc_flag
_atom_site_refinement_flags_posn
_atom_site_refinement_flags_adp
_atom_site_refinement_flags_occupancy
_atom_site_disorder_assembly
_atom_site_disorder_group
Bi1 Bi 0.31908(2) 0.08665(2) 0.23218(2) 0.01727(3) Uani 1 1 d . . . . .
Pt1 Pt 0.17553(2) 0.20692(2) 0.16900(2) 0.01366(3) Uani 1 1 d . . . . .
Cl1 Cl 0.19611(7) -0.02022(6) 0.30688(4) 0.02774(18) Uani 1 1 d . . . . .
Cl2 Cl 0.59717(12) 0.64429(10) 0.05031(8) 0.0772(4) Uani 1 1 d . . . . .
Cl3 Cl 0.66962(14) 0.44625(12) 0.01851(7) 0.0828(5) Uani 1 1 d . . . . .
P1 P 0.11632(6) 0.26763(6) 0.26196(4) 0.01752(16) Uani 1 1 d . . . . .
P2 P 0.09955(7) 0.32522(6) 0.09879(4) 0.01857(16) Uani 1 1 d . . . . .
N1 N 0.4547(2) 0.1322(2) 0.14919(13) 0.0207(6) Uani 1 1 d . . . . .
C1 C 0.3266(2) -0.0501(2) 0.17007(15) 0.0209(7) Uani 1 1 d . . . . .
C2 C 0.2572(3) -0.1310(2) 0.17049(16) 0.0258(7) Uani 1 1 d . . . . .
H2 H 0.204903 -0.130674 0.199246 0.031 Uiso 1 1 calc R U . . .
C3 C 0.2630(3) -0.2118(3) 0.12996(19) 0.0332(8) Uani 1 1 d . . . . .
H3 H 0.213895 -0.265582 0.130152 0.040 Uiso 1 1 calc R U . . .
C4 C 0.3407(3) -0.2140(3) 0.0890(2) 0.0390(9) Uani 1 1 d . . . . .
H4 H 0.346213 -0.270258 0.061726 0.047 Uiso 1 1 calc R U . . .
C5 C 0.4100(3) -0.1345(3) 0.08785(19) 0.0364(9) Uani 1 1 d . . . . .
H5 H 0.462438 -0.135949 0.059156 0.044 Uiso 1 1 calc R U . . .
C6 C 0.4045(3) -0.0518(2) 0.12816(17) 0.0241(7) Uani 1 1 d . . . . .
C7 C 0.4870(3) 0.0304(2) 0.12703(17) 0.0258(7) Uani 1 1 d . . . . .
H7A H 0.549902 0.008384 0.153575 0.031 Uiso 1 1 calc R U . . .
H7B H 0.506950 0.037266 0.083545 0.031 Uiso 1 1 calc R U . . .
C8 C 0.3991(3) 0.1891(3) 0.09554(15) 0.0237(7) Uani 1 1 d . . . . .
H8A H 0.449371 0.204781 0.064317 0.028 Uiso 1 1 calc R U . . .
H8B H 0.373328 0.254255 0.111264 0.028 Uiso 1 1 calc R U . . .
C9 C 0.3087(2) 0.1312(2) 0.06385(15) 0.0189(6) Uani 1 1 d . . . . .
C10 C 0.3195(3) 0.0827(3) 0.00703(16) 0.0290(8) Uani 1 1 d . . . . .
H10 H 0.382843 0.090036 -0.012351 0.035 Uiso 1 1 calc R U . . .
C11 C 0.2406(3) 0.0243(3) -0.02175(16) 0.0315(8) Uani 1 1 d . . . . .
H11 H 0.248763 -0.007250 -0.060938 0.038 Uiso 1 1 calc R U . . .
C12 C 0.1491(3) 0.0122(3) 0.00708(16) 0.0254(7) Uani 1 1 d . . . . .
H12 H 0.095046 -0.030171 -0.011316 0.030 Uiso 1 1 calc R U . . .
C13 C 0.1367(2) 0.0622(2) 0.06302(14) 0.0191(6) Uani 1 1 d . . . . .
H13 H 0.073474 0.053222 0.082296 0.023 Uiso 1 1 calc R U . . .
C14 C 0.2144(2) 0.1259(2) 0.09232(13) 0.0143(6) Uani 1 1 d . . . . .
C15 C 0.5483(3) 0.1921(3) 0.17859(17) 0.0280(8) Uani 1 1 d . . . . .
C16 C 0.5931(3) 0.1405(3) 0.2392(2) 0.0440(10) Uani 1 1 d . . . . .
H16A H 0.653028 0.179401 0.257679 0.053 Uiso 1 1 calc R U . . .
H16B H 0.539275 0.137503 0.268929 0.053 Uiso 1 1 calc R U . . .
H16C H 0.615541 0.071622 0.229729 0.053 Uiso 1 1 calc R U . . .
C17 C 0.6357(3) 0.2028(3) 0.1346(2) 0.0417(10) Uani 1 1 d . . . . .
H17A H 0.693637 0.241615 0.155631 0.050 Uiso 1 1 calc R U . . .
H17B H 0.660606 0.135336 0.123734 0.050 Uiso 1 1 calc R U . . .
H17C H 0.608877 0.238212 0.096270 0.050 Uiso 1 1 calc R U . . .
C18 C 0.5122(3) 0.2984(3) 0.1961(2) 0.0392(10) Uani 1 1 d . . . . .
H18A H 0.572005 0.337120 0.214923 0.047 Uiso 1 1 calc R U . . .
H18B H 0.482281 0.333281 0.158215 0.047 Uiso 1 1 calc R U . . .
H18C H 0.459213 0.292803 0.226182 0.047 Uiso 1 1 calc R U . . .
C19 C 0.2079(3) 0.2671(3) 0.33236(15) 0.0234(7) Uani 1 1 d . . . . .
H19A H 0.169811 0.285428 0.369054 0.028 Uiso 1 1 calc R U . . .
H19B H 0.235751 0.197648 0.339260 0.028 Uiso 1 1 calc R U . . .
C20 C 0.2991(3) 0.3405(3) 0.32819(17) 0.0324(8) Uani 1 1 d . . . . .
H20A H 0.345396 0.337021 0.367020 0.039 Uiso 1 1 calc R U . . .
H20B H 0.338154 0.321847 0.292538 0.039 Uiso 1 1 calc R U . . .
H20C H 0.272180 0.409671 0.322347 0.039 Uiso 1 1 calc R U . . .
C21 C 0.0630(3) 0.3966(2) 0.26410(15) 0.0241(7) Uani 1 1 d . . . . .
H21A H 0.117341 0.444332 0.252181 0.029 Uiso 1 1 calc R U . . .
H21B H 0.003544 0.401475 0.231532 0.029 Uiso 1 1 calc R U . . .
C22 C 0.0253(3) 0.4328(3) 0.32632(16) 0.0309(8) Uani 1 1 d . . . . .
H22A H -0.001230 0.502255 0.321515 0.037 Uiso 1 1 calc R U . . .
H22B H -0.030593 0.388123 0.338274 0.037 Uiso 1 1 calc R U . . .
H22C H 0.083645 0.431147 0.359004 0.037 Uiso 1 1 calc R U . . .
C23 C 0.0098(3) 0.1879(3) 0.28611(16) 0.0242(7) Uani 1 1 d . . . . .
H23A H 0.035908 0.117636 0.292210 0.029 Uiso 1 1 calc R U . . .
H23B H -0.010573 0.212510 0.327024 0.029 Uiso 1 1 calc R U . . .
C24 C -0.0866(3) 0.1864(3) 0.23937(18) 0.0306(8) Uani 1 1 d . . . . .
H24A H -0.139901 0.142580 0.255249 0.037 Uiso 1 1 calc R U . . .
H24B H -0.114167 0.255410 0.233819 0.037 Uiso 1 1 calc R U . . .
H24C H -0.067627 0.160416 0.198961 0.037 Uiso 1 1 calc R U . . .
C25 C 0.1398(3) 0.4563(2) 0.11713(16) 0.0273(8) Uani 1 1 d . . . . .
H25A H 0.124094 0.498702 0.079295 0.033 Uiso 1 1 calc R U . . .
H25B H 0.098091 0.482631 0.150378 0.033 Uiso 1 1 calc R U . . .
C26 C 0.2553(3) 0.4669(3) 0.1389(2) 0.0394(10) Uani 1 1 d . . . . .
H26A H 0.271556 0.538252 0.147834 0.047 Uiso 1 1 calc R U . . .
H26B H 0.271300 0.426519 0.176963 0.047 Uiso 1 1 calc R U . . .
H26C H 0.297327 0.442604 0.105812 0.047 Uiso 1 1 calc R U . . .
C27 C 0.1356(3) 0.3107(3) 0.01803(15) 0.0244(7) Uani 1 1 d . . . . .
H27A H 0.212193 0.319271 0.018431 0.029 Uiso 1 1 calc R U . . .
H27B H 0.118974 0.240490 0.004268 0.029 Uiso 1 1 calc R U . . .
C28 C 0.0834(3) 0.3833(3) -0.03088(17) 0.0383(10) Uani 1 1 d . . . . .
H28A H 0.108295 0.368703 -0.071977 0.046 Uiso 1 1 calc R U . . .
H28B H 0.007482 0.374248 -0.033114 0.046 Uiso 1 1 calc R U . . .
H28C H 0.101014 0.453294 -0.018903 0.046 Uiso 1 1 calc R U . . .
C29 C -0.0432(3) 0.3341(3) 0.08914(16) 0.0263(7) Uani 1 1 d . . . . .
H29A H -0.069263 0.346878 0.130648 0.032 Uiso 1 1 calc R U . . .
H29B H -0.063227 0.392824 0.061893 0.032 Uiso 1 1 calc R U . . .
C30 C -0.0966(3) 0.2389(3) 0.06060(19) 0.0349(9) Uani 1 1 d . . . . .
H30A H -0.172461 0.248623 0.056747 0.042 Uiso 1 1 calc R U . . .
H30B H -0.072671 0.226523 0.018986 0.042 Uiso 1 1 calc R U . . .
H30C H -0.078714 0.180530 0.087811 0.042 Uiso 1 1 calc R U . . .
C31 C 0.6033(4) 0.5155(4) 0.0724(2) 0.0546(12) Uani 1 1 d . . . . .
H31A H 0.640031 0.508936 0.114830 0.065 Uiso 1 1 calc R U . . .
H31B H 0.531698 0.488346 0.073755 0.065 Uiso 1 1 calc R U . . .

loop_
_atom_site_aniso_label
_atom_site_aniso_U_11
_atom_site_aniso_U_22
_atom_site_aniso_U_33
_atom_site_aniso_U_23
_atom_site_aniso_U_13
_atom_site_aniso_U_12
Bi1 0.01654(6) 0.01801(6) 0.01673(6) 0.00226(5) -0.00164(4) 0.00073(4)
Pt1 0.01472(6) 0.01415(6) 0.01197(6) -0.00014(4) 0.00033(4) 0.00142(4)
Cl1 0.0301(4) 0.0298(4) 0.0235(4) 0.0065(3) 0.0038(3) -0.0062(3)
Cl2 0.0659(9) 0.0511(8) 0.1110(13) -0.0068(8) -0.0132(8) 0.0071(6)
Cl3 0.1095(13) 0.0679(9) 0.0679(9) -0.0269(8) -0.0091(8) 0.0070(9)
P1 0.0181(4) 0.0199(4) 0.0146(4) -0.0022(3) 0.0015(3) 0.0002(3)
P2 0.0233(4) 0.0164(4) 0.0157(4) 0.0003(3) -0.0002(3) 0.0054(3)
N1 0.0159(13) 0.0206(14) 0.0252(15) -0.0001(11) 0.0003(11) -0.0012(11)
C1 0.0202(16) 0.0202(16) 0.0215(17) 0.0032(13) -0.0037(13) 0.0045(12)
C2 0.0274(18) 0.0201(17) 0.0293(19) 0.0058(14) -0.0010(14) 0.0011(14)
C3 0.035(2) 0.0202(18) 0.043(2) 0.0005(16) -0.0005(17) -0.0035(15)
C4 0.044(2) 0.026(2) 0.048(3) -0.0142(18) 0.0059(19) -0.0016(17)
C5 0.034(2) 0.033(2) 0.043(2) -0.0108(18) 0.0128(18) 0.0004(17)
C6 0.0199(16) 0.0184(16) 0.0337(19) 0.0006(14) 0.0001(14) 0.0022(13)
C7 0.0173(16) 0.0232(17) 0.037(2) -0.0054(15) 0.0041(14) 0.0022(13)
C8 0.0215(17) 0.0276(18) 0.0224(17) 0.0039(14) 0.0040(13) -0.0020(13)
C9 0.0183(15) 0.0201(16) 0.0182(16) 0.0048(13) 0.0006(12) 0.0022(12)
C10 0.0229(17) 0.042(2) 0.0227(18) -0.0034(16) 0.0060(14) 0.0054(15)
C11 0.036(2) 0.038(2) 0.0205(18) -0.0129(16) 0.0024(15) 0.0076(16)
C12 0.0286(18) 0.0238(17) 0.0226(17) -0.0054(14) -0.0050(14) 0.0005(14)
C13 0.0198(16) 0.0209(16) 0.0165(15) 0.0011(13) 0.0011(12) 0.0011(12)
C14 0.0186(15) 0.0125(14) 0.0115(14) 0.0014(11) -0.0003(11) 0.0047(11)
C15 0.0167(16) 0.0324(19) 0.034(2) -0.0051(16) -0.0004(14) -0.0063(14)
C16 0.026(2) 0.050(3) 0.053(3) 0.003(2) -0.0139(18) -0.0080(18)
C17 0.0223(19) 0.050(3) 0.054(3) -0.009(2) 0.0112(18) -0.0123(18)
C18 0.031(2) 0.035(2) 0.051(3) -0.0142(19) 0.0013(18) -0.0082(17)
C19 0.0241(17) 0.0303(18) 0.0153(16) -0.0004(14) -0.0004(13) -0.0015(14)
C20 0.0284(19) 0.041(2) 0.0268(19) -0.0026(17) -0.0012(15) -0.0092(16)
C21 0.0283(18) 0.0250(18) 0.0197(17) -0.0059(14) 0.0055(14) 0.0022(14)
C22 0.031(2) 0.037(2) 0.0255(19) -0.0111(16) 0.0052(15) 0.0051(16)
C23 0.0243(17) 0.0275(18) 0.0215(17) -0.0013(14) 0.0060(13) -0.0020(14)
C24 0.0236(18) 0.0295(19) 0.038(2) -0.0035(16) 0.0005(15) -0.0018(14)
C25 0.042(2) 0.0164(16) 0.0232(18) 0.0014(14) -0.0010(15) 0.0044(14)
C26 0.048(2) 0.025(2) 0.043(2) 0.0009(17) -0.0100(19) -0.0086(17)
C27 0.0319(19) 0.0227(17) 0.0185(17) 0.0036(13) 0.0022(14) 0.0088(14)
C28 0.063(3) 0.034(2) 0.0178(18) 0.0071(16) 0.0045(17) 0.0219(19)
C29 0.0244(18) 0.0298(18) 0.0241(18) 0.0009(15) -0.0014(14) 0.0103(14)
C30 0.028(2) 0.040(2) 0.036(2) -0.0043(18) -0.0040(16) 0.0010(16)
C31 0.056(3) 0.067(3) 0.039(3) 0.008(2) -0.009(2) -0.004(2)

loop_
_atom_type_symbol
_atom_type_description
_atom_type_scat_dispersion_real
_atom_type_scat_dispersion_imag
_atom_type_scat_source
C C 0.0033 0.0016
;
International Tables for Crystallography
(Vol. C, Tables 4.2.6.8 and 6.1.1.4)
;
H H 0.0000 0.0000
;
International Tables for Crystallography
(Vol. C, Table 6.1.1.4)
;
N N 0.0061 0.0033
;
International Tables for Crystallography
(Vol. C, Tables 4.2.6.8 and 6.1.1.4)
;
P P 0.1023 0.0942
;
International Tables for Crystallography
(Vol. C, Tables 4.2.6.8 and 6.1.1.4)
;
Pt Pt -1.7033 8.3905
;
International Tables for Crystallography
(Vol. C, Tables 4.2.6.8 and 6.1.1.4)
;
Cl Cl 0.1484 0.1585
;
International Tables for Crystallography
(Vol. C, Tables 4.2.6.8 and 6.1.1.4)
;
Bi Bi -4.1077 10.2566
;
International Tables for Crystallography
(Vol. C, Tables 4.2.6.8 and 6.1.1.4)
;

loop_
_geom_angle_atom_site_label_1
_geom_angle_atom_site_label_2
_geom_angle_atom_site_label_3
_geom_angle
_geom_angle_site_symmetry_1
_geom_angle_site_symmetry_3
_geom_angle_publ_flag
C1 Bi1 N1 73.91(10) . . ?
C1 Bi1 Pt1 103.77(8) . . ?
N1 Bi1 Pt1 89.53(6) . . ?
C1 Bi1 Cl1 89.33(9) . . ?
N1 Bi1 Cl1 162.01(6) . . ?
Pt1 Bi1 Cl1 100.999(19) . . ?
C14 Pt1 P2 87.19(8) . . ?
C14 Pt1 P1 168.24(8) . . ?
P2 Pt1 P1 99.83(3) . . ?
C14 Pt1 Bi1 83.77(8) . . ?
P2 Pt1 Bi1 161.44(2) . . ?
P1 Pt1 Bi1 91.96(2) . . ?
C19 P1 C23 102.01(15) . . ?
C19 P1 C21 101.42(16) . . ?
C23 P1 C21 103.60(16) . . ?
C19 P1 Pt1 117.82(11) . . ?
C23 P1 Pt1 110.45(11) . . ?
C21 P1 Pt1 119.31(11) . . ?
C29 P2 C27 103.43(16) . . ?
C29 P2 C25 102.99(16) . . ?
C27 P2 C25 102.08(16) . . ?
C29 P2 Pt1 118.48(12) . . ?
C27 P2 Pt1 114.34(11) . . ?
C25 P2 Pt1 113.55(11) . . ?
C7 N1 C8 109.5(3) . . ?
C7 N1 C15 111.3(2) . . ?
C8 N1 C15 111.2(3) . . ?
C7 N1 Bi1 102.98(18) . . ?
C8 N1 Bi1 109.14(18) . . ?
C15 N1 Bi1 112.34(19) . . ?
C2 C1 C6 119.1(3) . . ?
C2 C1 Bi1 123.5(2) . . ?
C6 C1 Bi1 117.4(2) . . ?
C3 C2 C1 121.3(3) . . ?
C3 C2 H2 119.4 . . ?
C1 C2 H2 119.4 . . ?
C2 C3 C4 119.7(3) . . ?
C2 C3 H3 120.2 . . ?
C4 C3 H3 120.2 . . ?
C5 C4 C3 119.8(4) . . ?
C5 C4 H4 120.1 . . ?
C3 C4 H4 120.1 . . ?
C4 C5 C6 121.1(3) . . ?
C4 C5 H5 119.4 . . ?
C6 C5 H5 119.4 . . ?
C5 C6 C1 119.0(3) . . ?
C5 C6 C7 118.4(3) . . ?
C1 C6 C7 122.5(3) . . ?
N1 C7 C6 115.0(3) . . ?
N1 C7 H7A 108.5 . . ?
C6 C7 H7A 108.5 . . ?
N1 C7 H7B 108.5 . . ?
C6 C7 H7B 108.5 . . ?
H7A C7 H7B 107.5 . . ?
N1 C8 C9 112.9(3) . . ?
N1 C8 H8A 109.0 . . ?
C9 C8 H8A 109.0 . . ?
N1 C8 H8B 109.0 . . ?
C9 C8 H8B 109.0 . . ?
H8A C8 H8B 107.8 . . ?
C10 C9 C14 120.7(3) . . ?
C10 C9 C8 119.8(3) . . ?
C14 C9 C8 119.5(3) . . ?
C11 C10 C9 121.5(3) . . ?
C11 C10 H10 119.2 . . ?
C9 C10 H10 119.2 . . ?
C10 C11 C12 119.2(3) . . ?
C10 C11 H11 120.4 . . ?
C12 C11 H11 120.4 . . ?
C11 C12 C13 119.7(3) . . ?
C11 C12 H12 120.2 . . ?
C13 C12 H12 120.2 . . ?
C12 C13 C14 122.5(3) . . ?
C12 C13 H13 118.8 . . ?
C14 C13 H13 118.8 . . ?
C9 C14 C13 116.2(3) . . ?
C9 C14 Pt1 126.7(2) . . ?
C13 C14 Pt1 117.0(2) . . ?
N1 C15 C16 110.0(3) . . ?
N1 C15 C17 112.8(3) . . ?
C16 C15 C17 108.6(3) . . ?
N1 C15 C18 109.2(3) . . ?
C16 C15 C18 107.4(3) . . ?
C17 C15 C18 108.6(3) . . ?
C15 C16 H16A 109.5 . . ?
C15 C16 H16B 109.5 . . ?
H16A C16 H16B 109.5 . . ?
C15 C16 H16C 109.5 . . ?
H16A C16 H16C 109.5 . . ?
H16B C16 H16C 109.5 . . ?
C15 C17 H17A 109.5 . . ?
C15 C17 H17B 109.5 . . ?
H17A C17 H17B 109.5 . . ?
C15 C17 H17C 109.5 . . ?
H17A C17 H17C 109.5 . . ?
H17B C17 H17C 109.5 . . ?
C15 C18 H18A 109.5 . . ?
C15 C18 H18B 109.5 . . ?
H18A C18 H18B 109.5 . . ?
C15 C18 H18C 109.5 . . ?
H18A C18 H18C 109.5 . . ?
H18B C18 H18C 109.5 . . ?
C20 C19 P1 113.0(2) . . ?
C20 C19 H19A 109.0 . . ?
P1 C19 H19A 109.0 . . ?
C20 C19 H19B 109.0 . . ?
P1 C19 H19B 109.0 . . ?
H19A C19 H19B 107.8 . . ?
C19 C20 H20A 109.5 . . ?
C19 C20 H20B 109.5 . . ?
H20A C20 H20B 109.5 . . ?
C19 C20 H20C 109.5 . . ?
H20A C20 H20C 109.5 . . ?
H20B C20 H20C 109.5 . . ?
C22 C21 P1 117.2(3) . . ?
C22 C21 H21A 108.0 . . ?
P1 C21 H21A 108.0 . . ?
C22 C21 H21B 108.0 . . ?
P1 C21 H21B 108.0 . . ?
H21A C21 H21B 107.2 . . ?
C21 C22 H22A 109.5 . . ?
C21 C22 H22B 109.5 . . ?
H22A C22 H22B 109.5 . . ?
C21 C22 H22C 109.5 . . ?
H22A C22 H22C 109.5 . . ?
H22B C22 H22C 109.5 . . ?
C24 C23 P1 114.0(2) . . ?
C24 C23 H23A 108.8 . . ?
P1 C23 H23A 108.8 . . ?
C24 C23 H23B 108.8 . . ?
P1 C23 H23B 108.8 . . ?
H23A C23 H23B 107.7 . . ?
C23 C24 H24A 109.5 . . ?
C23 C24 H24B 109.5 . . ?
H24A C24 H24B 109.5 . . ?
C23 C24 H24C 109.5 . . ?
H24A C24 H24C 109.5 . . ?
H24B C24 H24C 109.5 . . ?
C26 C25 P2 113.6(2) . . ?
C26 C25 H25A 108.8 . . ?
P2 C25 H25A 108.8 . . ?
C26 C25 H25B 108.8 . . ?
P2 C25 H25B 108.8 . . ?
H25A C25 H25B 107.7 . . ?
C25 C26 H26A 109.5 . . ?
C25 C26 H26B 109.5 . . ?
H26A C26 H26B 109.5 . . ?
C25 C26 H26C 109.5 . . ?
H26A C26 H26C 109.5 . . ?
H26B C26 H26C 109.5 . . ?
C28 C27 P2 116.6(2) . . ?
C28 C27 H27A 108.2 . . ?
P2 C27 H27A 108.2 . . ?
C28 C27 H27B 108.2 . . ?
P2 C27 H27B 108.2 . . ?
H27A C27 H27B 107.3 . . ?
C27 C28 H28A 109.5 . . ?
C27 C28 H28B 109.5 . . ?
H28A C28 H28B 109.5 . . ?
C27 C28 H28C 109.5 . . ?
H28A C28 H28C 109.5 . . ?
H28B C28 H28C 109.5 . . ?
C30 C29 P2 113.7(2) . . ?
C30 C29 H29A 108.8 . . ?
P2 C29 H29A 108.8 . . ?
C30 C29 H29B 108.8 . . ?
P2 C29 H29B 108.8 . . ?
H29A C29 H29B 107.7 . . ?
C29 C30 H30A 109.5 . . ?
C29 C30 H30B 109.5 . . ?
H30A C30 H30B 109.5 . . ?
C29 C30 H30C 109.5 . . ?
H30A C30 H30C 109.5 . . ?
H30B C30 H30C 109.5 . . ?
Cl3 C31 Cl2 109.9(3) . . ?
Cl3 C31 H31A 109.7 . . ?
Cl2 C31 H31A 109.7 . . ?
Cl3 C31 H31B 109.7 . . ?
Cl2 C31 H31B 109.7 . . ?
H31A C31 H31B 108.2 . . ?

loop_
_geom_bond_atom_site_label_1
_geom_bond_atom_site_label_2
_geom_bond_distance
_geom_bond_site_symmetry_2
_geom_bond_publ_flag
Bi1 C1 2.248(3) . ?
Bi1 N1 2.662(3) . ?
Bi1 Pt1 2.70457(17) . ?
Bi1 Cl1 2.7338(8) . ?
Pt1 C14 2.055(3) . ?
Pt1 P2 2.3216(8) . ?
Pt1 P1 2.3316(8) . ?
Cl2 C31 1.763(5) . ?
Cl3 C31 1.750(5) . ?
P1 C19 1.829(3) . ?
P1 C23 1.835(3) . ?
P1 C21 1.837(3) . ?
P2 C29 1.832(3) . ?
P2 C27 1.837(3) . ?
P2 C25 1.838(3) . ?
N1 C7 1.495(4) . ?
N1 C8 1.499(4) . ?
N1 C15 1.529(4) . ?
C1 C2 1.392(5) . ?
C1 C6 1.400(5) . ?
C2 C3 1.379(5) . ?
C2 H2 0.9500 . ?
C3 C4 1.385(5) . ?
C3 H3 0.9500 . ?
C4 C5 1.378(5) . ?
C4 H4 0.9500 . ?
C5 C6 1.396(5) . ?
C5 H5 0.9500 . ?
C6 C7 1.518(4) . ?
C7 H7A 0.9900 . ?
C7 H7B 0.9900 . ?
C8 C9 1.502(4) . ?
C8 H8A 0.9900 . ?
C8 H8B 0.9900 . ?
C9 C10 1.391(5) . ?
C9 C14 1.405(4) . ?
C10 C11 1.376(5) . ?
C10 H10 0.9500 . ?
C11 C12 1.383(5) . ?
C11 H11 0.9500 . ?
C12 C13 1.388(4) . ?
C12 H12 0.9500 . ?
C13 C14 1.409(4) . ?
C13 H13 0.9500 . ?
C15 C16 1.531(5) . ?
C15 C17 1.533(5) . ?
C15 C18 1.533(5) . ?
C16 H16A 0.9800 . ?
C16 H16B 0.9800 . ?
C16 H16C 0.9800 . ?
C17 H17A 0.9800 . ?
C17 H17B 0.9800 . ?
C17 H17C 0.9800 . ?
C18 H18A 0.9800 . ?
C18 H18B 0.9800 . ?
C18 H18C 0.9800 . ?
C19 C20 1.529(5) . ?
C19 H19A 0.9900 . ?
C19 H19B 0.9900 . ?
C20 H20A 0.9800 . ?
C20 H20B 0.9800 . ?
C20 H20C 0.9800 . ?
C21 C22 1.531(4) . ?
C21 H21A 0.9900 . ?
C21 H21B 0.9900 . ?
C22 H22A 0.9800 . ?
C22 H22B 0.9800 . ?
C22 H22C 0.9800 . ?
C23 C24 1.523(5) . ?
C23 H23A 0.9900 . ?
C23 H23B 0.9900 . ?
C24 H24A 0.9800 . ?
C24 H24B 0.9800 . ?
C24 H24C 0.9800 . ?
C25 C26 1.522(5) . ?
C25 H25A 0.9900 . ?
C25 H25B 0.9900 . ?
C26 H26A 0.9800 . ?
C26 H26B 0.9800 . ?
C26 H26C 0.9800 . ?
C27 C28 1.529(5) . ?
C27 H27A 0.9900 . ?
C27 H27B 0.9900 . ?
C28 H28A 0.9800 . ?
C28 H28B 0.9800 . ?
C28 H28C 0.9800 . ?
C29 C30 1.532(5) . ?
C29 H29A 0.9900 . ?
C29 H29B 0.9900 . ?
C30 H30A 0.9800 . ?
C30 H30B 0.9800 . ?
C30 H30C 0.9800 . ?
C31 H31A 0.9900 . ?
C31 H31B 0.9900 . ?

loop_
_geom_torsion_atom_site_label_1
_geom_torsion_atom_site_label_2
_geom_torsion_atom_site_label_3
_geom_torsion_atom_site_label_4
_geom_torsion
_geom_torsion_site_symmetry_1
_geom_torsion_site_symmetry_2
_geom_torsion_site_symmetry_3
_geom_torsion_site_symmetry_4
_geom_torsion_publ_flag
C6 C1 C2 C3 -0.9(5) . . . . ?
Bi1 C1 C2 C3 177.8(3) . . . . ?
C1 C2 C3 C4 1.6(6) . . . . ?
C2 C3 C4 C5 -1.7(6) . . . . ?
C3 C4 C5 C6 1.0(6) . . . . ?
C4 C5 C6 C1 -0.3(6) . . . . ?
C4 C5 C6 C7 176.6(4) . . . . ?
C2 C1 C6 C5 0.2(5) . . . . ?
Bi1 C1 C6 C5 -178.6(3) . . . . ?
C2 C1 C6 C7 -176.5(3) . . . . ?
Bi1 C1 C6 C7 4.7(4) . . . . ?
C8 N1 C7 C6 -86.1(3) . . . . ?
C15 N1 C7 C6 150.5(3) . . . . ?
Bi1 N1 C7 C6 29.9(3) . . . . ?
C5 C6 C7 N1 155.8(3) . . . . ?
C1 C6 C7 N1 -27.5(5) . . . . ?
C7 N1 C8 C9 54.5(3) . . . . ?
C15 N1 C8 C9 178.0(3) . . . . ?
Bi1 N1 C8 C9 -57.5(3) . . . . ?
N1 C8 C9 C10 -102.1(4) . . . . ?
N1 C8 C9 C14 77.2(4) . . . . ?
C14 C9 C10 C11 -3.0(5) . . . . ?
C8 C9 C10 C11 176.4(3) . . . . ?
C9 C10 C11 C12 -1.2(6) . . . . ?
C10 C11 C12 C13 2.7(5) . . . . ?
C11 C12 C13 C14 0.0(5) . . . . ?
C10 C9 C14 C13 5.4(4) . . . . ?
C8 C9 C14 C13 -174.0(3) . . . . ?
C10 C9 C14 Pt1 -171.0(2) . . . . ?
C8 C9 C14 Pt1 9.6(4) . . . . ?
C12 C13 C14 C9 -3.9(4) . . . . ?
C12 C13 C14 Pt1 172.8(2) . . . . ?
C7 N1 C15 C16 -66.4(4) . . . . ?
C8 N1 C15 C16 171.1(3) . . . . ?
Bi1 N1 C15 C16 48.5(3) . . . . ?
C7 N1 C15 C17 55.0(4) . . . . ?
C8 N1 C15 C17 -67.4(4) . . . . ?
Bi1 N1 C15 C17 170.0(3) . . . . ?
C7 N1 C15 C18 175.9(3) . . . . ?
C8 N1 C15 C18 53.5(4) . . . . ?
Bi1 N1 C15 C18 -69.2(3) . . . . ?
C23 P1 C19 C20 -172.3(3) . . . . ?
C21 P1 C19 C20 -65.6(3) . . . . ?
Pt1 P1 C19 C20 66.6(3) . . . . ?
C19 P1 C21 C22 -48.7(3) . . . . ?
C23 P1 C21 C22 56.8(3) . . . . ?
Pt1 P1 C21 C22 -179.9(2) . . . . ?
C19 P1 C23 C24 171.7(3) . . . . ?
C21 P1 C23 C24 66.7(3) . . . . ?
Pt1 P1 C23 C24 -62.2(3) . . . . ?
C29 P2 C25 C26 169.7(3) . . . . ?
C27 P2 C25 C26 -83.2(3) . . . . ?
Pt1 P2 C25 C26 40.3(3) . . . . ?
C29 P2 C27 C28 46.7(3) . . . . ?
C25 P2 C27 C28 -60.0(3) . . . . ?
Pt1 P2 C27 C28 177.0(3) . . . . ?
C27 P2 C29 C30 62.4(3) . . . . ?
C25 P2 C29 C30 168.4(3) . . . . ?
Pt1 P2 C29 C30 -65.3(3) . . . . ?
